data_4106050
loop_
_publ_author_name
'Jean-Christophe Tourneux'
'Jean-Claude Berthet'
'Thibault Cantat'
'Pierre Thu\'ery'
'Nicolas M\'ezailles'
'Michel Ephritikhine'

_publ_section_title
;
 Exploring the Uranyl Organometallic Chemistry: From Single to Double
 Uranium-Carbon Bonds
;
_journal_name_full 'Journal of the American Chemical Society'
_journal_page_first 6162
_journal_page_last 6165
_journal_paper_doi 10.1021/ja201276h
_journal_volume 133
_journal_year 2011
_chemical_formula_sum 'C30 H31 F3 O6 P2 S3 U'
_chemical_formula_weight 940.70
_space_group_IT_number 2
_symmetry_cell_setting triclinic
_symmetry_space_group_name_Hall '-P 1'
_symmetry_space_group_name_H-M 'P -1'
_atom_sites_solution_hydrogens geom
_atom_sites_solution_primary direct
_atom_sites_solution_secondary difmap
_audit_creation_method SHELXL-97
_cell_angle_alpha 94.584(6)
_cell_angle_beta 99.776(7)
_cell_angle_gamma 107.912(7)
_cell_formula_units_Z 2
_cell_length_a 11.1599(13)
_cell_length_b 11.8226(16)
_cell_length_c 13.738(2)
_cell_measurement_reflns_used 66181
_cell_measurement_temperature 150(2)
_cell_measurement_theta_max 25.68
_cell_measurement_theta_min 2.21
_cell_volume 1682.7(4)
_computing_cell_refinement 'HKL2000 (Otwinowski & Minor, 1997)'
_computing_data_collection 'COLLECT (Nonius, 1998)'
_computing_data_reduction 'HKL2000 (Otwinowski & Minor, 1997)'
_computing_molecular_graphics 'SHELXTL (Sheldrick, 2008)'
_computing_publication_material 'SHELXTL (Sheldrick, 2008); PLATON (Spek, 2003)'
_computing_structure_refinement 'SHELXL-97 (Sheldrick, 2008)'
_computing_structure_solution 'SHELXS-97 (Sheldrick, 2008)'
_diffrn_ambient_temperature 150(2)
_diffrn_measured_fraction_theta_full 0.998
_diffrn_measured_fraction_theta_max 0.998
_diffrn_measurement_device_type 'Nonius Kappa-CCD area-detector diffractometer'
_diffrn_measurement_method 'two \f and seven \w scans with 2\% steps (535 frames)'
_diffrn_radiation_monochromator graphite
_diffrn_radiation_source 'fine-focus sealed tube'
_diffrn_radiation_type MoK\a
_diffrn_radiation_wavelength 0.71073
_diffrn_reflns_av_R_equivalents 0.0639
_diffrn_reflns_av_sigmaI/netI 0.0929
_diffrn_reflns_limit_h_max 13
_diffrn_reflns_limit_h_min -13
_diffrn_reflns_limit_k_max 14
_diffrn_reflns_limit_k_min -14
_diffrn_reflns_limit_l_max 16
_diffrn_reflns_limit_l_min -16
_diffrn_reflns_number 66181
_diffrn_reflns_theta_full 25.68
_diffrn_reflns_theta_max 25.68
_diffrn_reflns_theta_min 2.21
_diffrn_standards_decay_% 0
_diffrn_standards_interval_time 0
_diffrn_standards_number 0
_exptl_absorpt_coefficient_mu 5.162
_exptl_absorpt_correction_T_max 0.950
_exptl_absorpt_correction_T_min 0.672
_exptl_absorpt_correction_type multi-scan
_exptl_absorpt_process_details 'SCALEPACK (Otwinowski & Minor, 1997)'
_exptl_crystal_colour 'translucent light orange'
_exptl_crystal_density_diffrn 1.857
_exptl_crystal_description lath
_exptl_crystal_F_000 912
_exptl_crystal_size_max 0.15
_exptl_crystal_size_mid 0.05
_exptl_crystal_size_min 0.01
_refine_diff_density_max 6.146
_refine_diff_density_min -2.190
_refine_diff_density_rms 0.228
_refine_ls_extinction_method none
_refine_ls_goodness_of_fit_ref 1.020
_refine_ls_hydrogen_treatment constr
_refine_ls_matrix_type full
_refine_ls_number_parameters 408
_refine_ls_number_reflns 6393
_refine_ls_number_restraints 2
_refine_ls_restrained_S_all 1.021
_refine_ls_R_factor_all 0.0980
_refine_ls_R_factor_gt 0.0682
_refine_ls_shift/su_max 0.000
_refine_ls_shift/su_mean 0.000
_refine_ls_structure_factor_coef Fsqd
_refine_ls_weighting_details 'calc w=1/[\s^2^(Fo^2^)+(0.1006P)^2^+6.3346P] where P=(Fo^2^+2Fc^2^)/3'
_refine_ls_weighting_scheme calc
_refine_ls_wR_factor_gt 0.1618
_refine_ls_wR_factor_ref 0.1763
_reflns_number_gt 4741
_reflns_number_total 6393
_reflns_threshold_expression >2sigma(I)
_cod_data_source_file ja201276h_si_001_1.cif
_cod_data_source_block 1
_cod_database_code 4106050

loop_
_symmetry_equiv_pos_as_xyz
'x, y, z'
'-x, -y, -z'

loop_
_atom_site_label
_atom_site_type_symbol
_atom_site_fract_x
_atom_site_fract_y
_atom_site_fract_z
_atom_site_U_iso_or_equiv
_atom_site_adp_type
_atom_site_occupancy
_atom_site_symmetry_multiplicity
_atom_site_calc_flag
_atom_site_refinement_flags
U U 0.29776(4) 0.04572(4) 0.32338(3) 0.03483(17) Uani 1 1 d .
S1 S 0.4092(3) -0.0283(3) 0.1657(2) 0.0402(7) Uani 1 1 d .
S2 S 0.0384(3) -0.0477(3) 0.3555(2) 0.0423(7) Uani 1 1 d .
S3 S 0.6283(3) 0.2732(3) 0.4041(2) 0.0410(7) Uani 1 1 d .
P1 P 0.2381(3) -0.1556(3) 0.1148(2) 0.0336(6) Uani 1 1 d .
P2 P 0.0091(3) -0.1731(3) 0.2376(2) 0.0352(7) Uani 1 1 d .
O1 O 0.3322(8) -0.0664(7) 0.3886(6) 0.0386(19) Uani 1 1 d .
O2 O 0.2611(8) 0.1601(7) 0.2619(6) 0.041(2) Uani 1 1 d .
O3 O 0.5164(8) 0.1673(8) 0.3666(6) 0.044(2) Uani 1 1 d .
O4 O 0.6186(9) 0.3372(9) 0.4937(7) 0.053(2) Uani 1 1 d .
O5 O 0.7474(8) 0.2527(9) 0.3998(7) 0.048(2) Uani 1 1 d .
O6 O 0.3014(8) 0.1576(7) 0.4792(6) 0.0395(19) Uani 1 1 d .
F1 F 0.7100(9) 0.4696(8) 0.3275(8) 0.078(3) Uani 1 1 d .
F2 F 0.6015(12) 0.3167(10) 0.2188(7) 0.087(3) Uani 1 1 d .
F3 F 0.5060(9) 0.4008(8) 0.3081(7) 0.071(3) Uani 1 1 d .
C1 C 0.1311(11) -0.1083(10) 0.1741(9) 0.036(3) Uani 1 1 d .
H1 H 0.0882 -0.0680 0.1299 0.044 Uiso 1 1 d R
C2 C 0.1913(11) -0.1603(11) -0.0185(9) 0.037(3) Uani 1 1 d .
C3 C 0.2860(12) -0.1299(11) -0.0776(9) 0.040(3) Uani 1 1 d .
H3 H 0.3725 -0.1130 -0.0493 0.048 Uiso 1 1 calc R
C4 C 0.2478(13) -0.1260(11) -0.1772(9) 0.043(3) Uani 1 1 d .
H4 H 0.3097 -0.1052 -0.2161 0.051 Uiso 1 1 calc R
C5 C 0.1203(12) -0.1519(12) -0.2210(9) 0.042(3) Uani 1 1 d .
H5 H 0.0967 -0.1481 -0.2886 0.051 Uiso 1 1 calc R
C6 C 0.0281(13) -0.1836(12) -0.1645(9) 0.043(3) Uani 1 1 d .
H6 H -0.0582 -0.2029 -0.1943 0.051 Uiso 1 1 calc R
C7 C 0.0626(12) -0.1869(11) -0.0642(9) 0.040(3) Uani 1 1 d .
H7 H -0.0006 -0.2071 -0.0264 0.048 Uiso 1 1 calc R
C8 C 0.2491(11) -0.3030(11) 0.1382(9) 0.038(3) Uani 1 1 d .
C9 C 0.2186(13) -0.3943(12) 0.0599(10) 0.046(3) Uani 1 1 d .
H9 H 0.1876 -0.3821 -0.0043 0.055 Uiso 1 1 calc R
C10 C 0.2335(13) -0.5038(12) 0.0753(10) 0.049(3) Uani 1 1 d .
H10 H 0.2142 -0.5644 0.0219 0.058 Uiso 1 1 calc R
C11 C 0.2777(13) -0.5219(12) 0.1720(10) 0.046(3) Uani 1 1 d .
H11 H 0.2853 -0.5959 0.1840 0.055 Uiso 1 1 calc R
C12 C 0.3104(12) -0.4293(11) 0.2501(10) 0.041(3) Uani 1 1 d .
H12 H 0.3423 -0.4405 0.3144 0.049 Uiso 1 1 calc R
C13 C 0.2956(12) -0.3203(11) 0.2328(9) 0.040(3) Uani 1 1 d .
H13 H 0.3173 -0.2584 0.2855 0.048 Uiso 1 1 calc R
C14 C -0.1527(12) -0.2067(11) 0.1620(10) 0.042(3) Uani 1 1 d .
C15 C -0.1741(12) -0.1490(11) 0.0806(10) 0.044(3) Uani 1 1 d .
H15 H -0.1057 -0.0913 0.0639 0.053 Uiso 1 1 calc R
C16 C -0.2973(13) -0.1768(13) 0.0236(11) 0.053(3) Uani 1 1 d .
H16 H -0.3112 -0.1402 -0.0328 0.064 Uiso 1 1 calc R
C17 C -0.3993(14) -0.2595(13) 0.0513(12) 0.057(4) Uani 1 1 d .
H17 H -0.4824 -0.2763 0.0146 0.069 Uiso 1 1 calc R
C18 C -0.3784(13) -0.3171(13) 0.1330(12) 0.055(4) Uani 1 1 d .
H18 H -0.4471 -0.3734 0.1507 0.066 Uiso 1 1 calc R
C19 C -0.2560(13) -0.2908(13) 0.1880(11) 0.049(3) Uani 1 1 d .
H19 H -0.2420 -0.3296 0.2430 0.059 Uiso 1 1 calc R
C20 C 0.0138(11) -0.3147(10) 0.2752(9) 0.036(3) Uani 1 1 d .
C21 C -0.0337(12) -0.4177(11) 0.2035(10) 0.041(3) Uani 1 1 d .
H21 H -0.0659 -0.4125 0.1376 0.049 Uiso 1 1 calc R
C22 C -0.0325(14) -0.5256(12) 0.2311(10) 0.051(3) Uani 1 1 d .
H22 H -0.0619 -0.5935 0.1833 0.061 Uiso 1 1 calc R
C23 C 0.0122(13) -0.5356(12) 0.3296(10) 0.047(3) Uani 1 1 d .
H23 H 0.0085 -0.6102 0.3485 0.057 Uiso 1 1 calc R
C24 C 0.0625(12) -0.4328(12) 0.3995(10) 0.044(3) Uani 1 1 d .
H24 H 0.0971 -0.4380 0.4648 0.053 Uiso 1 1 calc R
C25 C 0.0619(11) -0.3229(11) 0.3730(9) 0.036(3) Uani 1 1 d .
H25 H 0.0936 -0.2547 0.4206 0.043 Uiso 1 1 calc R
C26 C 0.6097(14) 0.3704(13) 0.3091(11) 0.053(3) Uani 1 1 d .
C27 C 0.3861(14) 0.1515(13) 0.5736(11) 0.061(4) Uani 1 1 d D
H27A H 0.4197 0.2298 0.6142 0.073 Uiso 1 1 calc R
H27B H 0.4583 0.1293 0.5583 0.073 Uiso 1 1 calc R
C28 C 0.3122(16) 0.0609(14) 0.6305(14) 0.073(5) Uani 1 1 d D
H28A H 0.2300 0.0707 0.6308 0.110 Uiso 1 1 calc R
H28B H 0.3593 0.0727 0.6979 0.110 Uiso 1 1 calc R
H28C H 0.2999 -0.0185 0.5993 0.110 Uiso 1 1 calc R
C29 C 0.2263(19) 0.2390(13) 0.4888(12) 0.076(5) Uani 1 1 d D
H29A H 0.2062 0.2413 0.5547 0.092 Uiso 1 1 calc R
H29B H 0.1458 0.2086 0.4402 0.092 Uiso 1 1 calc R
C30 C 0.298(2) 0.3639(14) 0.4729(18) 0.106(7) Uani 1 1 d D
H30A H 0.3762 0.3957 0.5229 0.159 Uiso 1 1 calc R
H30B H 0.2459 0.4141 0.4778 0.159 Uiso 1 1 calc R
H30C H 0.3193 0.3618 0.4080 0.159 Uiso 1 1 calc R

loop_
_atom_site_aniso_label
_atom_site_aniso_U_11
_atom_site_aniso_U_22
_atom_site_aniso_U_33
_atom_site_aniso_U_23
_atom_site_aniso_U_13
_atom_site_aniso_U_12
U 0.0407(3) 0.0346(3) 0.0320(3) 0.00329(17) 0.00756(17) 0.01656(19)
S1 0.0392(16) 0.0428(17) 0.0381(17) 0.0034(13) 0.0079(13) 0.0133(14)
S2 0.0455(17) 0.0436(17) 0.0391(17) -0.0035(14) 0.0131(13) 0.0162(15)
S3 0.0404(16) 0.0458(18) 0.0357(17) 0.0020(14) 0.0075(13) 0.0138(14)
P1 0.0372(15) 0.0368(16) 0.0309(16) 0.0051(13) 0.0090(12) 0.0166(13)
P2 0.0399(16) 0.0367(16) 0.0315(16) 0.0025(13) 0.0098(13) 0.0156(14)
O1 0.050(5) 0.040(5) 0.034(5) 0.005(4) 0.011(4) 0.024(4)
O2 0.036(4) 0.041(5) 0.047(5) -0.005(4) 0.007(4) 0.018(4)
O3 0.050(5) 0.042(5) 0.039(5) 0.009(4) 0.007(4) 0.014(4)
O4 0.049(5) 0.063(6) 0.049(6) -0.001(5) 0.015(4) 0.021(5)
O5 0.038(5) 0.064(6) 0.044(5) -0.002(4) 0.004(4) 0.022(4)
O6 0.049(5) 0.042(5) 0.036(5) 0.001(4) 0.009(4) 0.029(4)
F1 0.073(6) 0.063(6) 0.102(8) 0.030(5) 0.031(6) 0.017(5)
F2 0.139(9) 0.102(8) 0.044(5) 0.024(5) 0.018(6) 0.070(7)
F3 0.068(6) 0.075(6) 0.084(7) 0.031(5) 0.021(5) 0.034(5)
C1 0.032(6) 0.032(6) 0.049(7) 0.004(5) 0.011(5) 0.016(5)
C2 0.042(6) 0.036(6) 0.031(6) -0.002(5) 0.004(5) 0.016(5)
C3 0.047(7) 0.044(7) 0.032(6) 0.005(5) 0.009(5) 0.021(6)
C4 0.053(8) 0.042(7) 0.032(7) 0.000(5) 0.013(6) 0.013(6)
C5 0.051(7) 0.049(7) 0.033(7) 0.007(6) 0.006(6) 0.025(6)
C6 0.050(7) 0.049(7) 0.032(7) 0.003(6) 0.000(5) 0.024(6)
C7 0.041(7) 0.039(7) 0.043(7) 0.006(6) 0.016(5) 0.015(6)
C8 0.035(6) 0.040(7) 0.036(7) 0.002(5) 0.015(5) 0.007(5)
C9 0.053(8) 0.045(7) 0.046(8) 0.011(6) 0.011(6) 0.022(6)
C10 0.057(8) 0.040(7) 0.044(8) -0.005(6) 0.007(6) 0.012(6)
C11 0.053(8) 0.044(7) 0.044(8) 0.013(6) 0.004(6) 0.023(6)
C12 0.048(7) 0.041(7) 0.040(7) 0.001(5) 0.007(5) 0.027(6)
C13 0.046(7) 0.045(7) 0.035(7) 0.006(5) 0.009(5) 0.022(6)
C14 0.044(7) 0.038(7) 0.042(7) -0.003(6) 0.001(6) 0.015(6)
C15 0.047(7) 0.039(7) 0.049(8) 0.000(6) 0.008(6) 0.020(6)
C16 0.051(8) 0.049(8) 0.058(9) 0.007(7) 0.001(7) 0.017(7)
C17 0.043(8) 0.056(9) 0.067(10) 0.009(8) 0.002(7) 0.011(7)
C18 0.042(7) 0.057(9) 0.066(10) 0.009(7) 0.014(7) 0.013(7)
C19 0.045(7) 0.053(8) 0.048(8) 0.007(7) 0.014(6) 0.013(7)
C20 0.043(6) 0.034(6) 0.034(6) 0.005(5) 0.019(5) 0.012(5)
C21 0.044(7) 0.045(7) 0.036(7) 0.004(6) 0.011(5) 0.015(6)
C22 0.067(9) 0.040(7) 0.040(8) 0.003(6) 0.010(6) 0.012(7)
C23 0.054(8) 0.049(8) 0.047(8) 0.029(7) 0.012(6) 0.022(7)
C24 0.045(7) 0.048(8) 0.037(7) 0.010(6) 0.006(6) 0.013(6)
C25 0.037(6) 0.034(6) 0.034(6) 0.003(5) 0.002(5) 0.011(5)
C26 0.058(9) 0.051(8) 0.055(9) 0.017(7) 0.013(7) 0.024(7)
C27 0.055(9) 0.065(10) 0.058(10) -0.001(8) 0.019(7) 0.010(8)
C28 0.073(11) 0.069(11) 0.086(13) 0.011(9) 0.021(9) 0.032(9)
C29 0.135(16) 0.065(10) 0.045(9) 0.001(8) 0.026(10) 0.053(11)
C30 0.15(2) 0.060(12) 0.114(18) 0.003(11) 0.024(15) 0.044(13)

loop_
_atom_type_symbol
_atom_type_description
_atom_type_scat_dispersion_real
_atom_type_scat_dispersion_imag
_atom_type_scat_source
C C 0.0033 0.0016 'International Tables Vol C Tables 4.2.6.8 and 6.1.1.4'
H H 0.0000 0.0000 'International Tables Vol C Tables 4.2.6.8 and 6.1.1.4'
F F 0.0171 0.0103 'International Tables Vol C Tables 4.2.6.8 and 6.1.1.4'
O O 0.0106 0.0060 'International Tables Vol C Tables 4.2.6.8 and 6.1.1.4'
P P 0.1023 0.0942 'International Tables Vol C Tables 4.2.6.8 and 6.1.1.4'
S S 0.1246 0.1234 'International Tables Vol C Tables 4.2.6.8 and 6.1.1.4'
U U -9.6767 9.6646 'International Tables Vol C Tables 4.2.6.8 and 6.1.1.4'

loop_
_geom_angle_atom_site_label_1
_geom_angle_atom_site_label_2
_geom_angle_atom_site_label_3
_geom_angle
O1 U O2 177.8(4)
O1 U O3 90.9(3)
O2 U O3 89.5(3)
O1 U O6 89.6(3)
O2 U O6 88.3(3)
O3 U O6 79.3(3)
O1 U C1 94.3(4)
O2 U C1 86.8(4)
O3 U C1 140.5(3)
O6 U C1 139.8(3)
O1 U S1 89.0(3)
O2 U S1 93.2(3)
O3 U S1 75.9(2)
O6 U S1 155.1(2)
C1 U S1 65.1(2)
O1 U S2 87.3(3)
O2 U S2 91.4(3)
O3 U S2 154.7(2)
O6 U S2 75.5(2)
C1 U S2 64.8(2)
S1 U S2 129.30(9)
P1 S1 U 86.60(13)
P2 S2 U 85.82(13)
O4 S3 O5 118.3(6)
O4 S3 O3 112.4(6)
O5 S3 O3 113.2(6)
O4 S3 C26 104.2(7)
O5 S3 C26 105.2(6)
O3 S3 C26 101.3(6)
C1 P1 C2 109.2(6)
C1 P1 C8 115.3(5)
C2 P1 C8 108.0(5)
C1 P1 S1 104.8(4)
C2 P1 S1 109.5(4)
C8 P1 S1 110.0(4)
C1 P2 C20 113.0(5)
C1 P2 C14 113.1(6)
C20 P2 C14 104.8(6)
C1 P2 S2 104.0(4)
C20 P2 S2 112.1(4)
C14 P2 S2 110.1(4)
S3 O3 U 159.0(6)
C29 O6 C27 115.0(11)
C29 O6 U 123.9(8)
C27 O6 U 121.1(7)
P2 C1 P1 136.8(7)
P2 C1 U 99.2(5)
P1 C1 U 99.5(5)
P2 C1 H1 100.2
P1 C1 H1 108.8
U C1 H1 110.9
C7 C2 C3 118.7(11)
C7 C2 P1 120.8(9)
C3 C2 P1 120.3(9)
C4 C3 C2 118.9(12)
C4 C3 H3 120.6
C2 C3 H3 120.6
C5 C4 C3 121.6(12)
C5 C4 H4 119.2
C3 C4 H4 119.2
C4 C5 C6 119.6(12)
C4 C5 H5 120.2
C6 C5 H5 120.2
C7 C6 C5 120.5(12)
C7 C6 H6 119.8
C5 C6 H6 119.8
C6 C7 C2 120.6(11)
C6 C7 H7 119.7
C2 C7 H7 119.7
C13 C8 C9 119.8(12)
C13 C8 P1 119.9(9)
C9 C8 P1 120.2(10)
C10 C9 C8 121.0(13)
C10 C9 H9 119.5
C8 C9 H9 119.5
C9 C10 C11 119.0(12)
C9 C10 H10 120.5
C11 C10 H10 120.5
C12 C11 C10 119.8(12)
C12 C11 H11 120.1
C10 C11 H11 120.1
C11 C12 C13 120.1(12)
C11 C12 H12 119.9
C13 C12 H12 119.9
C8 C13 C12 120.2(12)
C8 C13 H13 119.9
C12 C13 H13 119.9
C15 C14 C19 119.5(12)
C15 C14 P2 121.1(10)
C19 C14 P2 119.4(10)
C14 C15 C16 120.2(13)
C14 C15 H15 119.9
C16 C15 H15 119.9
C17 C16 C15 119.5(14)
C17 C16 H16 120.3
C15 C16 H16 120.3
C16 C17 C18 120.4(13)
C16 C17 H17 119.8
C18 C17 H17 119.8
C19 C18 C17 119.8(14)
C19 C18 H18 120.1
C17 C18 H18 120.1
C18 C19 C14 120.5(14)
C18 C19 H19 119.7
C14 C19 H19 119.7
C25 C20 C21 120.0(11)
C25 C20 P2 121.1(9)
C21 C20 P2 118.9(9)
C22 C21 C20 119.6(12)
C22 C21 H21 120.2
C20 C21 H21 120.2
C21 C22 C23 121.0(13)
C21 C22 H22 119.5
C23 C22 H22 119.5
C22 C23 C24 119.1(12)
C22 C23 H23 120.4
C24 C23 H23 120.4
C25 C24 C23 120.7(12)
C25 C24 H24 119.7
C23 C24 H24 119.7
C24 C25 C20 119.6(11)
C24 C25 H25 120.2
C20 C25 H25 120.2
F3 C26 F1 108.1(12)
F3 C26 F2 107.8(12)
F1 C26 F2 108.0(13)
F3 C26 S3 111.6(10)
F1 C26 S3 109.8(10)
F2 C26 S3 111.4(10)
O6 C27 C28 110.3(12)
O6 C27 H27A 109.6
C28 C27 H27A 109.6
O6 C27 H27B 109.6
C28 C27 H27B 109.6
H27A C27 H27B 108.1
C27 C28 H28A 109.5
C27 C28 H28B 109.5
H28A C28 H28B 109.5
C27 C28 H28C 109.5
H28A C28 H28C 109.5
H28B C28 H28C 109.5
O6 C29 C30 111.6(15)
O6 C29 H29A 109.3
C30 C29 H29A 109.3
O6 C29 H29B 109.3
C30 C29 H29B 109.3
H29A C29 H29B 108.0
C29 C30 H30A 109.5
C29 C30 H30B 109.5
H30A C30 H30B 109.5
C29 C30 H30C 109.5
H30A C30 H30C 109.5
H30B C30 H30C 109.5

loop_
_geom_bond_atom_site_label_1
_geom_bond_atom_site_label_2
_geom_bond_distance
U O1 1.759(8)
U O2 1.764(8)
U O3 2.363(9)
U O6 2.412(8)
U C1 2.647(12)
U S1 2.878(3)
U S2 2.887(3)
S1 P1 2.003(4)
S2 P2 2.017(4)
S3 O4 1.430(10)
S3 O5 1.432(9)
S3 O3 1.453(9)
S3 C26 1.834(14)
P1 C1 1.753(11)
P1 C2 1.809(12)
P1 C8 1.834(13)
P2 C1 1.752(12)
P2 C20 1.804(12)
P2 C14 1.830(13)
O6 C29 1.470(17)
O6 C27 1.491(17)
F1 C26 1.320(17)
F2 C26 1.323(17)
F3 C26 1.312(16)
C1 H1 0.9558
C2 C7 1.393(17)
C2 C3 1.417(17)
C3 C4 1.372(17)
C3 H3 0.9300
C4 C5 1.376(18)
C4 H4 0.9300
C5 C6 1.372(18)
C5 H5 0.9300
C6 C7 1.373(17)
C6 H6 0.9300
C7 H7 0.9300
C8 C13 1.370(17)
C8 C9 1.379(18)
C9 C10 1.382(18)
C9 H9 0.9300
C10 C11 1.394(18)
C10 H10 0.9300
C11 C12 1.384(18)
C11 H11 0.9300
C12 C13 1.383(16)
C12 H12 0.9300
C13 H13 0.9300
C14 C15 1.380(18)
C14 C19 1.392(18)
C15 C16 1.389(18)
C15 H15 0.9300
C16 C17 1.38(2)
C16 H16 0.9300
C17 C18 1.38(2)
C17 H17 0.9300
C18 C19 1.373(19)
C18 H18 0.9300
C19 H19 0.9300
C20 C25 1.382(17)
C20 C21 1.403(17)
C21 C22 1.363(18)
C21 H21 0.9300
C22 C23 1.388(18)
C22 H22 0.9300
C23 C24 1.387(19)
C23 H23 0.9300
C24 C25 1.379(17)
C24 H24 0.9300
C25 H25 0.9300
C27 C28 1.50(2)
C27 H27A 0.9700
C27 H27B 0.9700
C28 H28A 0.9600
C28 H28B 0.9600
C28 H28C 0.9600
C29 C30 1.502(10)
C29 H29A 0.9700
C29 H29B 0.9700
C30 H30A 0.9600
C30 H30B 0.9600
C30 H30C 0.9600
